data_7205695
loop_
_publ_author_name
'Lenthall, Joseph T.'
'Foster, Jonathan A.'
'Anderson, Kirsty M.'
'Probert, Michael R.'
'Howard, Judith A. K.'
'Steed, Jonathan W.'

_publ_section_title
;
 Hydrogen bonding interactions with the thiocarbonyl \p-system
;
_journal_issue 9
_journal_name_full CrystEngComm
_journal_page_first 3202
_journal_paper_doi 10.1039/c0ce00680g
_journal_volume 13
_journal_year 2011
_chemical_formula_moiety 'C14 H22 N4 S2'
_chemical_formula_sum 'C14 H22 N4 S2'
_chemical_formula_weight 310.48
_chemical_name_systematic
;
?
;
_space_group_IT_number 2
_symmetry_cell_setting triclinic
_symmetry_space_group_name_Hall '-P 1'
_symmetry_space_group_name_H-M 'P -1'
_atom_sites_solution_hydrogens geom
_atom_sites_solution_primary direct
_atom_sites_solution_secondary difmap
_audit_creation_method SHELXL-97
_cell_angle_alpha 78.9840(10)
_cell_angle_beta 66.4850(10)
_cell_angle_gamma 65.0450(10)
_cell_formula_units_Z 2
_cell_length_a 9.4599(6)
_cell_length_b 9.5946(6)
_cell_length_c 11.0971(7)
_cell_measurement_temperature 120(2)
_cell_volume 837.03(9)
_computing_cell_refinement SMART
_computing_data_collection SMART
_computing_data_reduction SAINT
_computing_molecular_graphics XP
_computing_publication_material XP
_computing_structure_refinement 'SHELXL-97 (Sheldrick, 1997)'
_computing_structure_solution 'SHELXS-97 (Sheldrick, 1990)'
_diffrn_ambient_temperature 120(2)
_diffrn_measured_fraction_theta_full 0.919
_diffrn_measured_fraction_theta_max 0.919
_diffrn_measurement_device_type 'SMART 1k'
_diffrn_radiation_monochromator graphite
_diffrn_radiation_source 'fine-focus sealed tube'
_diffrn_radiation_type MoK\a
_diffrn_radiation_wavelength 0.71073
_diffrn_reflns_av_R_equivalents 0.0439
_diffrn_reflns_av_sigmaI/netI 0.0479
_diffrn_reflns_limit_h_max 12
_diffrn_reflns_limit_h_min -13
_diffrn_reflns_limit_k_max 13
_diffrn_reflns_limit_k_min -12
_diffrn_reflns_limit_l_max 14
_diffrn_reflns_limit_l_min -15
_diffrn_reflns_number 8785
_diffrn_reflns_theta_full 30.04
_diffrn_reflns_theta_max 30.04
_diffrn_reflns_theta_min 2.00
_exptl_absorpt_coefficient_mu 0.315
_exptl_absorpt_correction_T_max 0.963
_exptl_absorpt_correction_T_min 0.924
_exptl_absorpt_correction_type multi-scan
_exptl_absorpt_process_details SADABS
_exptl_crystal_colour colourless
_exptl_crystal_density_diffrn 1.232
_exptl_crystal_density_method 'not measured'
_exptl_crystal_description block
_exptl_crystal_F_000 332
_exptl_crystal_size_max 0.28
_exptl_crystal_size_mid 0.21
_exptl_crystal_size_min 0.12
_refine_diff_density_max 0.358
_refine_diff_density_min -0.349
_refine_diff_density_rms 0.055
_refine_ls_extinction_method none
_refine_ls_goodness_of_fit_ref 1.018
_refine_ls_hydrogen_treatment constr
_refine_ls_matrix_type full
_refine_ls_number_parameters 181
_refine_ls_number_reflns 4507
_refine_ls_number_restraints 0
_refine_ls_restrained_S_all 1.018
_refine_ls_R_factor_all 0.0531
_refine_ls_R_factor_gt 0.0392
_refine_ls_shift/su_max 0.001
_refine_ls_shift/su_mean 0.000
_refine_ls_structure_factor_coef Fsqd
_refine_ls_weighting_details 'calc w=1/[\s^2^(Fo^2^)+(0.0342P)^2^+0.4676P] where P=(Fo^2^+2Fc^2^)/3'
_refine_ls_weighting_scheme calc
_refine_ls_wR_factor_gt 0.0918
_refine_ls_wR_factor_ref 0.0986
_reflns_number_gt 3673
_reflns_number_total 4507
_reflns_threshold_expression >2sigma(I)
_cod_data_source_file c0ce00680g.txt
_cod_data_source_block x:\groupc~1\joelen~1\06srv2~1\frm_m
_cod_depositor_comments
;
The following automatic conversions were performed:
'_symmetry_cell_setting' value 'Triclinic' changed to 'triclinic'
according to '/home/saulius/struct/CIF-dictionaries/cif_core.dic'
dictionary named 'cif_core.dic' version 2.4.1 from 2010-06-29.

Automatic conversion script
Id: cif_fix_enum 1555 2011-01-17 13:19:09Z saulius 
;
_cod_original_sg_symbol_H-M P-1
_cod_database_code 7205695

loop_
_symmetry_equiv_pos_as_xyz
'x, y, z'
'-x, -y, -z'

loop_
_atom_site_label
_atom_site_type_symbol
_atom_site_fract_x
_atom_site_fract_y
_atom_site_fract_z
_atom_site_U_iso_or_equiv
_atom_site_adp_type
_atom_site_occupancy
_atom_site_symmetry_multiplicity
_atom_site_calc_flag
_atom_site_refinement_flags
_atom_site_disorder_assembly
_atom_site_disorder_group
S1 S 0.39540(5) 0.54798(4) 0.34386(4) 0.01968(10) Uani 1 1 d . . .
S2 S -0.26011(5) 0.94895(5) 0.65841(4) 0.02222(10) Uani 1 1 d . . .
N1 N 0.09372(16) 0.76393(15) 0.46540(12) 0.0183(3) Uani 1 1 d . . .
H1N H 0.0277 0.8287 0.5299 0.022 Uiso 1 1 calc R . .
N2 N 0.29778(17) 0.70957(15) 0.54894(13) 0.0205(3) Uani 1 1 d . . .
H2N H 0.4023 0.6563 0.5425 0.025 Uiso 1 1 calc R . .
N3 N -0.19003(17) 0.68085(16) 0.56058(13) 0.0217(3) Uani 1 1 d . . .
H3N H -0.1979 0.5904 0.5774 0.026 Uiso 1 1 calc R . .
N4 N -0.29609(18) 0.69146(17) 0.78216(13) 0.0246(3) Uani 1 1 d . . .
H4N H -0.2865 0.5971 0.7780 0.029 Uiso 1 1 calc R . .
C1 C 0.02309(19) 0.75434(17) 0.37740(15) 0.0180(3) Uani 1 1 d . . .
C2 C 0.0934(2) 0.78229(19) 0.24272(16) 0.0220(3) Uani 1 1 d . . .
H2 H 0.1860 0.8123 0.2102 0.026 Uiso 1 1 calc R . .
C3 C 0.0285(2) 0.7664(2) 0.15652(16) 0.0267(4) Uani 1 1 d . . .
H3 H 0.0778 0.7839 0.0649 0.032 Uiso 1 1 calc R . .
C4 C -0.1088(2) 0.7248(2) 0.20420(18) 0.0295(4) Uani 1 1 d . . .
H4 H -0.1515 0.7112 0.1448 0.035 Uiso 1 1 calc R . .
C5 C -0.1835(2) 0.7032(2) 0.33806(17) 0.0265(4) Uani 1 1 d . . .
H5 H -0.2794 0.6780 0.3703 0.032 Uiso 1 1 calc R . .
C6 C -0.11890(19) 0.71808(18) 0.42615(15) 0.0198(3) Uani 1 1 d . . .
C7 C 0.25212(19) 0.68330(16) 0.45940(14) 0.0168(3) Uani 1 1 d . . .
C8 C -0.24803(19) 0.76678(18) 0.66759(15) 0.0198(3) Uani 1 1 d . . .
C9 C 0.1938(2) 0.81731(19) 0.65737(17) 0.0264(4) Uani 1 1 d . . .
H9 H 0.1101 0.9081 0.6287 0.032 Uiso 1 1 calc R . .
C10 C 0.3082(3) 0.8715(2) 0.6843(2) 0.0420(5) Uani 1 1 d . . .
H10A H 0.3648 0.9193 0.6041 0.063 Uiso 1 1 calc R . .
H10B H 0.3914 0.7833 0.7118 0.063 Uiso 1 1 calc R . .
H10C H 0.2418 0.9467 0.7542 0.063 Uiso 1 1 calc R . .
C11 C 0.1010(3) 0.7410(3) 0.77769(19) 0.0419(5) Uani 1 1 d . . .
H11A H 0.0303 0.7075 0.7550 0.063 Uiso 1 1 calc R . .
H11B H 0.0311 0.8148 0.8486 0.063 Uiso 1 1 calc R . .
H11C H 0.1818 0.6518 0.8067 0.063 Uiso 1 1 calc R . .
C12 C -0.3630(2) 0.7532(2) 0.91327(16) 0.0254(3) Uani 1 1 d . . .
H12 H -0.3047 0.8204 0.9107 0.030 Uiso 1 1 calc R . .
C13 C -0.3214(3) 0.6183(2) 1.00801(18) 0.0373(4) Uani 1 1 d . . .
H13A H -0.2003 0.5605 0.9778 0.056 Uiso 1 1 calc R . .
H13B H -0.3769 0.5507 1.0114 0.056 Uiso 1 1 calc R . .
H13C H -0.3601 0.6568 1.0959 0.056 Uiso 1 1 calc R . .
C14 C -0.5493(2) 0.8494(2) 0.95571(18) 0.0347(4) Uani 1 1 d . . .
H14A H -0.5704 0.9348 0.8923 0.052 Uiso 1 1 calc R . .
H14B H -0.5890 0.8902 1.0428 0.052 Uiso 1 1 calc R . .
H14C H -0.6086 0.7851 0.9594 0.052 Uiso 1 1 calc R . .

loop_
_atom_site_aniso_label
_atom_site_aniso_U_11
_atom_site_aniso_U_22
_atom_site_aniso_U_33
_atom_site_aniso_U_23
_atom_site_aniso_U_13
_atom_site_aniso_U_12
S1 0.01748(18) 0.02071(19) 0.01951(19) -0.00512(14) -0.00425(14) -0.00640(14)
S2 0.0241(2) 0.01978(19) 0.02039(19) -0.00461(14) -0.00287(15) -0.00926(15)
N1 0.0182(6) 0.0203(6) 0.0162(6) -0.0047(5) -0.0054(5) -0.0061(5)
N2 0.0193(6) 0.0187(6) 0.0233(7) -0.0053(5) -0.0096(5) -0.0032(5)
N3 0.0265(7) 0.0222(7) 0.0176(6) -0.0042(5) -0.0024(5) -0.0142(6)
N4 0.0307(7) 0.0260(7) 0.0187(7) -0.0031(5) -0.0032(6) -0.0166(6)
C1 0.0181(7) 0.0176(7) 0.0171(7) -0.0033(5) -0.0063(6) -0.0046(6)
C2 0.0204(7) 0.0243(8) 0.0185(7) -0.0023(6) -0.0048(6) -0.0075(6)
C3 0.0296(9) 0.0318(9) 0.0166(7) -0.0025(6) -0.0081(7) -0.0092(7)
C4 0.0329(9) 0.0368(10) 0.0247(8) -0.0080(7) -0.0133(7) -0.0129(8)
C5 0.0253(8) 0.0333(9) 0.0262(8) -0.0079(7) -0.0082(7) -0.0141(7)
C6 0.0203(7) 0.0202(7) 0.0181(7) -0.0042(6) -0.0048(6) -0.0075(6)
C7 0.0189(7) 0.0142(6) 0.0165(7) 0.0004(5) -0.0047(6) -0.0075(5)
C8 0.0180(7) 0.0234(7) 0.0181(7) -0.0042(6) -0.0030(6) -0.0097(6)
C9 0.0288(9) 0.0222(8) 0.0269(8) -0.0087(6) -0.0164(7) 0.0007(7)
C10 0.0438(12) 0.0311(10) 0.0594(14) -0.0215(9) -0.0356(11) 0.0026(9)
C11 0.0388(11) 0.0493(12) 0.0223(9) -0.0029(8) -0.0119(8) -0.0013(9)
C12 0.0292(9) 0.0332(9) 0.0166(7) -0.0044(6) -0.0029(6) -0.0180(7)
C13 0.0512(12) 0.0447(11) 0.0215(9) 0.0033(8) -0.0107(8) -0.0273(10)
C14 0.0283(9) 0.0508(12) 0.0246(9) -0.0112(8) -0.0007(7) -0.0188(9)

loop_
_atom_type_symbol
_atom_type_description
_atom_type_scat_dispersion_real
_atom_type_scat_dispersion_imag
_atom_type_scat_source
C C 0.0033 0.0016 'International Tables Vol C Tables 4.2.6.8 and 6.1.1.4'
H H 0.0000 0.0000 'International Tables Vol C Tables 4.2.6.8 and 6.1.1.4'
N N 0.0061 0.0033 'International Tables Vol C Tables 4.2.6.8 and 6.1.1.4'
S S 0.1246 0.1234 'International Tables Vol C Tables 4.2.6.8 and 6.1.1.4'

loop_
_geom_angle_atom_site_label_1
_geom_angle_atom_site_label_2
_geom_angle_atom_site_label_3
_geom_angle
_geom_angle_site_symmetry_1
_geom_angle_site_symmetry_3
_geom_angle_publ_flag
C7 N1 C1 126.11(13) . . ?
C7 N1 H1N 116.9 . . ?
C1 N1 H1N 116.9 . . ?
C7 N2 C9 127.43(13) . . ?
C7 N2 H2N 116.3 . . ?
C9 N2 H2N 116.3 . . ?
C8 N3 C6 128.52(13) . . ?
C8 N3 H3N 115.7 . . ?
C6 N3 H3N 115.7 . . ?
C8 N4 C12 125.58(14) . . ?
C8 N4 H4N 117.2 . . ?
C12 N4 H4N 117.2 . . ?
C2 C1 C6 119.83(14) . . ?
C2 C1 N1 120.43(14) . . ?
C6 C1 N1 119.74(14) . . ?
C3 C2 C1 120.26(15) . . ?
C3 C2 H2 119.9 . . ?
C1 C2 H2 119.9 . . ?
C2 C3 C4 119.98(15) . . ?
C2 C3 H3 120.0 . . ?
C4 C3 H3 120.0 . . ?
C5 C4 C3 120.08(16) . . ?
C5 C4 H4 120.0 . . ?
C3 C4 H4 120.0 . . ?
C4 C5 C6 120.55(16) . . ?
C4 C5 H5 119.7 . . ?
C6 C5 H5 119.7 . . ?
C5 C6 C1 119.20(14) . . ?
C5 C6 N3 118.32(14) . . ?
C1 C6 N3 122.18(14) . . ?
N2 C7 N1 117.90(13) . . ?
N2 C7 S1 118.90(12) . . ?
N1 C7 S1 123.19(11) . . ?
N4 C8 N3 112.92(14) . . ?
N4 C8 S2 123.14(12) . . ?
N3 C8 S2 123.94(12) . . ?
N2 C9 C10 107.41(15) . . ?
N2 C9 C11 110.51(15) . . ?
C10 C9 C11 112.70(17) . . ?
N2 C9 H9 108.7 . . ?
C10 C9 H9 108.7 . . ?
C11 C9 H9 108.7 . . ?
C9 C10 H10A 109.5 . . ?
C9 C10 H10B 109.5 . . ?
H10A C10 H10B 109.5 . . ?
C9 C10 H10C 109.5 . . ?
H10A C10 H10C 109.5 . . ?
H10B C10 H10C 109.5 . . ?
C9 C11 H11A 109.5 . . ?
C9 C11 H11B 109.5 . . ?
H11A C11 H11B 109.5 . . ?
C9 C11 H11C 109.5 . . ?
H11A C11 H11C 109.5 . . ?
H11B C11 H11C 109.5 . . ?
N4 C12 C14 111.82(15) . . ?
N4 C12 C13 107.77(15) . . ?
C14 C12 C13 112.19(15) . . ?
N4 C12 H12 108.3 . . ?
C14 C12 H12 108.3 . . ?
C13 C12 H12 108.3 . . ?
C12 C13 H13A 109.5 . . ?
C12 C13 H13B 109.5 . . ?
H13A C13 H13B 109.5 . . ?
C12 C13 H13C 109.5 . . ?
H13A C13 H13C 109.5 . . ?
H13B C13 H13C 109.5 . . ?
C12 C14 H14A 109.5 . . ?
C12 C14 H14B 109.5 . . ?
H14A C14 H14B 109.5 . . ?
C12 C14 H14C 109.5 . . ?
H14A C14 H14C 109.5 . . ?
H14B C14 H14C 109.5 . . ?

loop_
_geom_bond_atom_site_label_1
_geom_bond_atom_site_label_2
_geom_bond_distance
_geom_bond_site_symmetry_2
_geom_bond_publ_flag
S1 C7 1.7121(15) . ?
S2 C8 1.6885(16) . ?
N1 C7 1.3455(19) . ?
N1 C1 1.4196(19) . ?
N1 H1N 0.8800 . ?
N2 C7 1.3296(19) . ?
N2 C9 1.469(2) . ?
N2 H2N 0.8800 . ?
N3 C8 1.3651(19) . ?
N3 C6 1.416(2) . ?
N3 H3N 0.8800 . ?
N4 C8 1.345(2) . ?
N4 C12 1.465(2) . ?
N4 H4N 0.8800 . ?
C1 C2 1.397(2) . ?
C1 C6 1.400(2) . ?
C2 C3 1.385(2) . ?
C2 H2 0.9500 . ?
C3 C4 1.391(3) . ?
C3 H3 0.9500 . ?
C4 C5 1.385(2) . ?
C4 H4 0.9500 . ?
C5 C6 1.398(2) . ?
C5 H5 0.9500 . ?
C9 C10 1.523(3) . ?
C9 C11 1.524(3) . ?
C9 H9 1.0000 . ?
C10 H10A 0.9800 . ?
C10 H10B 0.9800 . ?
C10 H10C 0.9800 . ?
C11 H11A 0.9800 . ?
C11 H11B 0.9800 . ?
C11 H11C 0.9800 . ?
C12 C14 1.520(3) . ?
C12 C13 1.522(3) . ?
C12 H12 1.0000 . ?
C13 H13A 0.9800 . ?
C13 H13B 0.9800 . ?
C13 H13C 0.9800 . ?
C14 H14A 0.9800 . ?
C14 H14B 0.9800 . ?
C14 H14C 0.9800 . ?

loop_
_cod_related_entry_id
_cod_related_entry_database
_cod_related_entry_code
1 ChemSpider 26667019
